data_7034731
loop_
_publ_author_name
'Ording-Wenker, Erica C M'
'Siegler, Maxime A.'
'Lutz, Martin'
'Bouwman, Elisabeth'

_publ_section_title
;
 Catalytic catechol oxidation by copper complexes: development of a
 structure-activity relationship.
;
_journal_issue 27
_journal_name_full 'Dalton transactions (Cambridge, England : 2003)'
_journal_page_first 12196
_journal_page_last 12209
_journal_paper_doi 10.1039/c5dt01041a
_journal_volume 44
_journal_year 2015
_chemical_formula_moiety 'C28 H32 Cl2 Cu2 N6 S1, 2(B F4)'
_chemical_formula_sum 'C28 H32 B2 Cl2 Cu2 F8 N6 S'
_chemical_formula_weight 856.25
_chemical_name_systematic
;
 ?
;
_space_group_crystal_system monoclinic
_space_group_IT_number 15
_space_group_name_Hall '-C 2yc'
_space_group_name_H-M_alt 'C 1 2/c 1'
_symmetry_space_group_name_Hall '-C 2yc'
_symmetry_space_group_name_H-M 'C 1 2/c 1'
_atom_sites_solution_hydrogens geom
_atom_sites_solution_primary direct
_atom_sites_solution_secondary difmap
_audit_creation_method SHELXL-2013
_audit_update_record
;
2015-01-12 deposited with the CCDC.
2015-04-07 downloaded from the CCDC.
;
_cell_angle_alpha 90
_cell_angle_beta 100.321(7)
_cell_angle_gamma 90
_cell_formula_units_Z 4
_cell_length_a 10.0603(8)
_cell_length_b 23.2653(15)
_cell_length_c 14.5686(9)
_cell_measurement_reflns_used 3534
_cell_measurement_temperature 110(2)
_cell_measurement_theta_max 25.18
_cell_measurement_theta_min 2.42
_cell_volume 3354.7(4)
_computing_cell_refinement
;
CrysAlisPro, Agilent Technologies,
Version 1.171.36.24 (release 03-12-2012 CrysAlis171 .NET)
(compiled Dec  3 2012,18:21:49)
;
_computing_data_collection
;
CrysAlisPro, Agilent Technologies,
Version 1.171.36.24 (release 03-12-2012 CrysAlis171 .NET)
(compiled Dec  3 2012,18:21:49)
;
_computing_data_reduction
;
CrysAlisPro, Agilent Technologies,
Version 1.171.36.24 (release 03-12-2012 CrysAlis171 .NET)
(compiled Dec  3 2012,18:21:49)
;
_computing_molecular_graphics 'SHELXTL v6.10 (Sheldrick, 2008)'
_computing_publication_material 'SHELXTL v6.10 (Sheldrick, 2008)'
_computing_structure_refinement 'SHELXL-2013 (Sheldrick, 2013)'
_computing_structure_solution 'SHELXS-2013 (Sheldrick, 2013)'
_diffrn_ambient_temperature 110(2)
_diffrn_measured_fraction_theta_full 0.974
_diffrn_measured_fraction_theta_max 1.000
_diffrn_measurement_device_type 'Goniometer KM4/Xcalibur, detector: Sapphire3'
_diffrn_measurement_method '\w scans'
_diffrn_radiation_monochromator graphite
_diffrn_radiation_source 'Enhance (Mo) X-ray Source'
_diffrn_radiation_type MoK\a
_diffrn_radiation_wavelength 0.71073
_diffrn_reflns_av_R_equivalents 0.0672
_diffrn_reflns_av_unetI/netI 0.0549
_diffrn_reflns_Laue_measured_fraction_full 0.974
_diffrn_reflns_Laue_measured_fraction_max 1.000
_diffrn_reflns_limit_h_max 11
_diffrn_reflns_limit_h_min -10
_diffrn_reflns_limit_k_max 27
_diffrn_reflns_limit_k_min -27
_diffrn_reflns_limit_l_max 17
_diffrn_reflns_limit_l_min -17
_diffrn_reflns_number 9412
_diffrn_reflns_point_group_measured_fraction_full 0.974
_diffrn_reflns_point_group_measured_fraction_max 1.000
_diffrn_reflns_theta_full 25.242
_diffrn_reflns_theta_max 24.999
_diffrn_reflns_theta_min 2.236
_exptl_absorpt_coefficient_mu 1.566
_exptl_absorpt_correction_T_max 0.905
_exptl_absorpt_correction_T_min 0.715
_exptl_absorpt_correction_type analytical
_exptl_absorpt_process_details
;
CrysAlisPro, Agilent Technologies,
Version 1.171.36.24 (release 03-12-2012 CrysAlis171 .NET)
(compiled Dec  3 2012,18:21:49)
Analytical numeric absorption correction using a multifaceted crystal
            model based on expressions derived by R.C. Clark & J.S. Reid.
(Clark, R. C. & Reid, J. S. (1995). Acta Cryst. A51, 887-897)
;
_exptl_crystal_colour blue
_exptl_crystal_density_diffrn 1.695
_exptl_crystal_description lath
_exptl_crystal_F_000 1728
_exptl_crystal_size_max 0.43
_exptl_crystal_size_mid 0.14
_exptl_crystal_size_min 0.08
_refine_diff_density_max 0.812
_refine_diff_density_min -0.567
_refine_diff_density_rms 0.102
_refine_ls_extinction_method none
_refine_ls_goodness_of_fit_ref 1.029
_refine_ls_hydrogen_treatment constr
_refine_ls_matrix_type full
_refine_ls_number_parameters 444
_refine_ls_number_reflns 2953
_refine_ls_number_restraints 693
_refine_ls_restrained_S_all 1.059
_refine_ls_R_factor_all 0.0621
_refine_ls_R_factor_gt 0.0538
_refine_ls_shift/su_max 0.000
_refine_ls_shift/su_mean 0.000
_refine_ls_structure_factor_coef Fsqd
_refine_ls_weighting_details
;
 w=1/[\s^2^(Fo^2^)+(0.0776P)^2^+17.7982P]
 where P=(Fo^2^+2Fc^2^)/3
;
_refine_ls_weighting_scheme calc
_refine_ls_wR_factor_gt 0.1394
_refine_ls_wR_factor_ref 0.1452
_reflns_Friedel_coverage 0.000
_reflns_number_gt 2550
_reflns_number_total 2953
_reflns_threshold_expression 'I > 2\s(I)'
_cod_data_source_file c5dt01041a2.cif
_cod_data_source_block '[CuII2(L1SL1)(Cl)2]n(BF4)2n'
_cod_depositor_comments 'Adding full bibliography for 7034724--7034733.cif.'
_cod_database_code 7034731
_shelx_space_group_comment
;
The symmetry employed for this shelxl refinement is uniquely defined
by the following loop, which should always be used as a source of
symmetry information in preference to the above space-group names.
They are only intended as comments.
;
_shelxl_version_number 2013-2

loop_
_space_group_symop_operation_xyz
'x, y, z'
'-x, y, -z+1/2'
'x+1/2, y+1/2, z'
'-x+1/2, y+1/2, -z+1/2'
'-x, -y, -z'
'x, -y, z-1/2'
'-x+1/2, -y+1/2, -z'
'x+1/2, -y+1/2, z-1/2'

loop_
_atom_site_label
_atom_site_type_symbol
_atom_site_fract_x
_atom_site_fract_y
_atom_site_fract_z
_atom_site_U_iso_or_equiv
_atom_site_adp_type
_atom_site_occupancy
_atom_site_site_symmetry_order
_atom_site_calc_flag
_atom_site_refinement_flags_posn
_atom_site_refinement_flags_adp
_atom_site_refinement_flags_occupancy
_atom_site_disorder_assembly
_atom_site_disorder_group
Cu1 Cu 0.46618(5) 0.06095(2) 0.07399(3) 0.0170(2) Uani 0.840(3) 1 d D U P A 1
Cl1 Cl 0.6293(2) -0.00781(9) 0.10410(16) 0.0287(5) Uani 0.840(3) 1 d D U P A 1
S1 S 0.5000 0.09981(6) 0.2500 0.0176(3) Uani 0.840(3) 2 d DS TU P A 1
N1 N 0.3242(4) 0.12516(18) 0.0462(3) 0.0260(8) Uani 0.840(3) 1 d D U P A 1
C1 C 0.3449(5) 0.1709(2) 0.1195(3) 0.0273(11) Uani 0.840(3) 1 d D U P A 1
H1A H 0.2678 0.1980 0.1077 0.033 Uiso 0.840(3) 1 calc R U P A 1
H1B H 0.4277 0.1928 0.1144 0.033 Uiso 0.840(3) 1 calc R U P A 1
C2 C 0.3580(5) 0.1477(2) 0.2184(3) 0.0245(10) Uani 0.840(3) 1 d D U P A 1
H2A H 0.2741 0.1270 0.2244 0.029 Uiso 0.840(3) 1 calc R U P A 1
H2B H 0.3680 0.1804 0.2626 0.029 Uiso 0.840(3) 1 calc R U P A 1
N11 N 0.3119(4) 0.01764(19) 0.1111(3) 0.0261(8) Uani 0.840(3) 1 d D U P A 1
C12 C 0.1924(5) 0.0440(3) 0.0894(4) 0.0344(10) Uani 0.840(3) 1 d D U P A 1
C13 C 0.0751(7) 0.0187(4) 0.1132(4) 0.0550(16) Uani 0.840(3) 1 d D U P A 1
H13 H -0.0100 0.0375 0.0997 0.066 Uiso 0.840(3) 1 calc R U P A 1
C14 C 0.0883(9) -0.0339(4) 0.1565(4) 0.0641(19) Uani 0.840(3) 1 d D U P A 1
H14 H 0.0104 -0.0522 0.1712 0.077 Uiso 0.840(3) 1 calc R U P A 1
C15 C 0.2103(9) -0.0604(3) 0.1789(4) 0.0587(17) Uani 0.840(3) 1 d D U P A 1
H15 H 0.2185 -0.0967 0.2095 0.070 Uiso 0.840(3) 1 calc R U P A 1
C16 C 0.3221(7) -0.0333(3) 0.1558(3) 0.0391(13) Uani 0.840(3) 1 d D U P A 1
H16 H 0.4082 -0.0510 0.1718 0.047 Uiso 0.840(3) 1 calc R U P A 1
C17 C 0.1882(5) 0.0982(3) 0.0369(4) 0.0390(12) Uani 0.840(3) 1 d D U P A 1
H17A H 0.1258 0.1253 0.0601 0.047 Uiso 0.840(3) 1 calc R U P A 1
H17B H 0.1525 0.0907 -0.0298 0.047 Uiso 0.840(3) 1 calc R U P A 1
N21 N 0.5742(4) 0.11853(16) 0.0183(3) 0.0244(8) Uani 0.840(3) 1 d D U P A 1
C22 C 0.4956(6) 0.1562(2) -0.0391(3) 0.0299(10) Uani 0.840(3) 1 d D U P A 1
C23 C 0.5522(7) 0.1965(2) -0.0911(4) 0.0466(13) Uani 0.840(3) 1 d D U P A 1
H23 H 0.4961 0.2219 -0.1320 0.056 Uiso 0.840(3) 1 calc R U P A 1
C24 C 0.6892(8) 0.1991(3) -0.0825(5) 0.0571(16) Uani 0.840(3) 1 d D U P A 1
H24 H 0.7289 0.2261 -0.1184 0.069 Uiso 0.840(3) 1 calc R U P A 1
C25 C 0.7701(7) 0.1630(3) -0.0224(5) 0.0546(15) Uani 0.840(3) 1 d D U P A 1
H25 H 0.8657 0.1653 -0.0150 0.065 Uiso 0.840(3) 1 calc R U P A 1
C26 C 0.7087(6) 0.1228(3) 0.0275(4) 0.0367(12) Uani 0.840(3) 1 d D U P A 1
H26 H 0.7641 0.0977 0.0695 0.044 Uiso 0.840(3) 1 calc R U P A 1
C27 C 0.3482(6) 0.1504(2) -0.0431(3) 0.0319(10) Uani 0.840(3) 1 d D U P A 1
H27A H 0.3090 0.1253 -0.0958 0.038 Uiso 0.840(3) 1 calc R U P A 1
H27B H 0.3045 0.1886 -0.0527 0.038 Uiso 0.840(3) 1 calc R U P A 1
Cu1' Cu 0.4702(5) -0.06206(19) 0.0765(4) 0.065(2) Uani 0.160(3) 1 d D U P A 2
Cl1' Cl 0.6246(17) 0.0083(7) 0.1023(14) 0.064(5) Uani 0.160(3) 1 d D U P A 2
S1' S 0.5000 -0.1036(6) 0.2500 0.067(3) Uani 0.160(3) 2 d DS TU P A 2
N1' N 0.3228(18) -0.1245(8) 0.0511(15) 0.071(4) Uani 0.160(3) 1 d D U P A 2
C1' C 0.345(4) -0.1729(11) 0.1203(19) 0.076(5) Uani 0.160(3) 1 d D U P A 2
H1'1 H 0.4303 -0.1932 0.1154 0.091 Uiso 0.160(3) 1 calc R U P A 2
H1'2 H 0.2700 -0.2008 0.1064 0.091 Uiso 0.160(3) 1 calc R U P A 2
C2' C 0.353(3) -0.1492(16) 0.2191(19) 0.080(8) Uani 0.160(3) 1 d D U P A 2
H2'1 H 0.3588 -0.1815 0.2639 0.096 Uiso 0.160(3) 1 calc R U P A 2
H2'2 H 0.2707 -0.1269 0.2226 0.096 Uiso 0.160(3) 1 calc R U P A 2
N11' N 0.3174(19) -0.0174(10) 0.118(2) 0.063(5) Uani 0.160(3) 1 d D U P A 2
C12' C 0.196(2) -0.0421(12) 0.105(3) 0.066(9) Uani 0.160(3) 1 d D U P A 2
C13' C 0.080(3) -0.0113(14) 0.127(3) 0.054(6) Uani 0.160(3) 1 d D U P A 2
H13' H -0.0095 -0.0246 0.1075 0.065 Uiso 0.160(3) 1 calc R U P A 2
C14' C 0.108(3) 0.0382(13) 0.178(3) 0.058(7) Uani 0.160(3) 1 d D U P A 2
H14' H 0.0365 0.0574 0.1992 0.069 Uiso 0.160(3) 1 calc R U P A 2
C15' C 0.234(3) 0.0608(13) 0.198(3) 0.064(9) Uani 0.160(3) 1 d D U P A 2
H15' H 0.2502 0.0954 0.2325 0.077 Uiso 0.160(3) 1 calc R U P A 2
C16' C 0.338(3) 0.0317(13) 0.167(3) 0.069(10) Uani 0.160(3) 1 d D U P A 2
H16' H 0.4268 0.0471 0.1803 0.083 Uiso 0.160(3) 1 calc R U P A 2
C17' C 0.190(2) -0.0967(11) 0.054(3) 0.068(6) Uani 0.160(3) 1 d D U P A 2
H17C H 0.1439 -0.0897 -0.0111 0.082 Uiso 0.160(3) 1 calc R U P A 2
H17D H 0.1337 -0.1240 0.0823 0.082 Uiso 0.160(3) 1 calc R U P A 2
N21' N 0.576(2) -0.1184(11) 0.017(2) 0.075(6) Uani 0.160(3) 1 d D U P A 2
C22' C 0.491(2) -0.1549(15) -0.040(3) 0.077(9) Uani 0.160(3) 1 d D U P A 2
C23' C 0.543(3) -0.1944(18) -0.097(3) 0.090(13) Uani 0.160(3) 1 d D U P A 2
H23' H 0.4854 -0.2183 -0.1395 0.109 Uiso 0.160(3) 1 calc R U P A 2
C24' C 0.681(3) -0.1972(18) -0.089(3) 0.078(11) Uani 0.160(3) 1 d D U P A 2
H24' H 0.7170 -0.2230 -0.1283 0.094 Uiso 0.160(3) 1 calc R U P A 2
C25' C 0.768(3) -0.1649(14) -0.027(2) 0.064(8) Uani 0.160(3) 1 d D U P A 2
H25' H 0.8633 -0.1712 -0.0164 0.077 Uiso 0.160(3) 1 calc R U P A 2
C26' C 0.709(2) -0.1216(14) 0.021(3) 0.062(8) Uani 0.160(3) 1 d D U P A 2
H26' H 0.7655 -0.0939 0.0561 0.075 Uiso 0.160(3) 1 calc R U P A 2
C27' C 0.345(3) -0.1471(15) -0.0400(19) 0.076(5) Uani 0.160(3) 1 d D U P A 2
H27C H 0.2982 -0.1844 -0.0528 0.092 Uiso 0.160(3) 1 calc R U P A 2
H27D H 0.3071 -0.1200 -0.0902 0.092 Uiso 0.160(3) 1 calc R U P A 2
B1 B 0.003(2) 0.1732(3) 0.2546(14) 0.038(2) Uani 0.5 1 d D U P B -1
F1 F 0.1146(10) 0.2076(3) 0.2591(7) 0.052(2) Uani 0.5 1 d D U P B -1
F2 F 0.0317(11) 0.1251(4) 0.3029(8) 0.114(4) Uani 0.5 1 d D U P B -1
F3 F -0.0388(13) 0.1609(4) 0.1652(6) 0.111(4) Uani 0.5 1 d D U P B -1
F4 F -0.0869(15) 0.2062(7) 0.2886(11) 0.133(6) Uani 0.5 1 d D U P B -1
B2 B 0.502(2) 0.3124(3) 0.2419(15) 0.033(2) Uani 0.5 1 d D U P C -1
F5 F 0.5543(10) 0.2751(4) 0.1870(8) 0.064(3) Uani 0.5 1 d D U P C -1
F6 F 0.4493(14) 0.3570(6) 0.1854(12) 0.119(6) Uani 0.5 1 d D U P C -1
F7 F 0.5983(12) 0.3389(5) 0.3023(7) 0.085(4) Uani 0.5 1 d D U P C -1
F8 F 0.3981(15) 0.2872(6) 0.2677(11) 0.126(5) Uani 0.5 1 d D U P C -1

loop_
_atom_site_aniso_label
_atom_site_aniso_U_11
_atom_site_aniso_U_22
_atom_site_aniso_U_33
_atom_site_aniso_U_23
_atom_site_aniso_U_13
_atom_site_aniso_U_12
Cu1 0.0223(3) 0.0140(3) 0.0157(3) 0.0013(2) 0.0060(2) 0.0020(2)
Cl1 0.0407(9) 0.0266(9) 0.0176(8) -0.0009(7) 0.0018(6) 0.0162(7)
S1 0.0218(8) 0.0173(7) 0.0150(7) 0.000 0.0068(6) 0.000
N1 0.0299(19) 0.0269(19) 0.0193(18) -0.0015(15) -0.0006(15) 0.0058(15)
C1 0.035(3) 0.020(2) 0.026(2) -0.0038(18) 0.0022(19) 0.0102(19)
C2 0.028(2) 0.023(2) 0.024(2) -0.0038(18) 0.0080(18) 0.0059(18)
N11 0.0365(19) 0.027(2) 0.0157(19) -0.0102(15) 0.0073(16) -0.0120(15)
C12 0.032(2) 0.048(3) 0.025(3) -0.019(2) 0.0096(19) -0.0127(19)
C13 0.043(3) 0.090(4) 0.036(3) -0.033(3) 0.016(3) -0.031(3)
C14 0.079(4) 0.100(5) 0.019(3) -0.020(3) 0.022(3) -0.058(3)
C15 0.093(4) 0.065(4) 0.018(3) -0.008(3) 0.012(3) -0.055(3)
C16 0.069(3) 0.035(3) 0.012(2) -0.005(2) 0.007(2) -0.026(2)
C17 0.025(2) 0.046(3) 0.043(3) -0.012(2) -0.001(2) 0.0015(19)
N21 0.0359(19) 0.0182(18) 0.0207(18) -0.0064(14) 0.0094(15) -0.0041(15)
C22 0.056(2) 0.016(2) 0.019(2) -0.0051(17) 0.0117(19) -0.0019(19)
C23 0.086(3) 0.025(3) 0.034(3) 0.002(2) 0.025(3) -0.007(3)
C24 0.089(4) 0.032(3) 0.059(4) -0.008(3) 0.039(3) -0.021(3)
C25 0.054(3) 0.045(3) 0.072(4) -0.013(3) 0.033(3) -0.022(3)
C26 0.038(2) 0.035(3) 0.040(3) -0.017(2) 0.015(2) -0.014(2)
C27 0.050(2) 0.024(2) 0.019(2) 0.0028(18) 0.0007(19) 0.012(2)
Cu1' 0.055(3) 0.043(3) 0.097(4) -0.007(2) 0.018(3) 0.0005(19)
Cl1' 0.074(8) 0.064(8) 0.066(9) -0.029(6) 0.044(7) -0.020(7)
S1' 0.050(7) 0.051(7) 0.102(6) 0.000 0.016(6) 0.000
N1' 0.067(6) 0.045(6) 0.101(8) -0.003(5) 0.014(6) -0.004(4)
C1' 0.062(14) 0.056(8) 0.107(10) 0.006(6) 0.006(8) -0.009(6)
C2' 0.062(15) 0.071(16) 0.104(9) 0.006(7) 0.009(9) -0.016(12)
N11' 0.058(6) 0.047(7) 0.088(13) 0.000(6) 0.022(7) 0.000(4)
C12' 0.058(6) 0.052(9) 0.09(2) 0.003(12) 0.018(9) -0.001(6)
C13' 0.054(6) 0.054(9) 0.053(12) 0.016(8) 0.006(7) 0.003(6)
C14' 0.059(10) 0.053(10) 0.062(17) 0.012(11) 0.011(10) 0.004(8)
C15' 0.061(10) 0.056(12) 0.08(2) -0.003(13) 0.018(11) 0.003(8)
C16' 0.064(10) 0.049(11) 0.10(2) -0.006(14) 0.028(11) -0.001(8)
C17' 0.062(6) 0.056(9) 0.087(15) 0.000(8) 0.011(8) -0.005(5)
N21' 0.072(7) 0.051(10) 0.105(10) -0.018(9) 0.021(8) 0.004(6)
C22' 0.082(9) 0.048(14) 0.101(17) -0.012(13) 0.017(9) 0.001(7)
C23' 0.093(11) 0.06(2) 0.12(2) -0.027(19) 0.018(11) 0.007(10)
C24' 0.094(11) 0.066(19) 0.08(2) -0.002(16) 0.021(12) 0.011(11)
C25' 0.081(10) 0.050(15) 0.065(18) 0.012(12) 0.023(10) 0.016(9)
C26' 0.072(8) 0.046(14) 0.071(18) 0.011(12) 0.020(9) 0.013(7)
C27' 0.079(8) 0.048(12) 0.102(9) -0.008(7) 0.014(8) -0.001(7)
B1 0.032(4) 0.037(4) 0.050(5) 0.018(7) 0.020(4) -0.008(7)
F1 0.038(4) 0.028(3) 0.100(6) -0.023(4) 0.041(4) -0.011(3)
F2 0.120(8) 0.075(6) 0.127(9) 0.059(6) -0.033(7) -0.032(6)
F3 0.174(10) 0.082(7) 0.058(5) 0.011(5) -0.032(6) 0.023(7)
F4 0.088(9) 0.133(10) 0.201(14) -0.028(11) 0.081(10) -0.004(8)
B2 0.030(4) 0.015(3) 0.058(6) 0.002(6) 0.023(4) -0.001(6)
F5 0.063(5) 0.037(4) 0.106(7) -0.027(4) 0.051(5) -0.005(3)
F6 0.091(9) 0.124(9) 0.132(10) 0.049(8) -0.012(7) -0.003(7)
F7 0.079(7) 0.111(8) 0.048(5) 0.025(5) -0.034(5) -0.055(7)
F8 0.158(12) 0.084(9) 0.164(13) -0.027(8) 0.107(9) -0.045(9)

loop_
_atom_type_symbol
_atom_type_description
_atom_type_scat_dispersion_real
_atom_type_scat_dispersion_imag
_atom_type_scat_source
C C 0.0033 0.0016 'International Tables Vol C Tables 4.2.6.8 and 6.1.1.4'
H H 0.0000 0.0000 'International Tables Vol C Tables 4.2.6.8 and 6.1.1.4'
B B 0.0013 0.0007 'International Tables Vol C Tables 4.2.6.8 and 6.1.1.4'
N N 0.0061 0.0033 'International Tables Vol C Tables 4.2.6.8 and 6.1.1.4'
F F 0.0171 0.0103 'International Tables Vol C Tables 4.2.6.8 and 6.1.1.4'
S S 0.1246 0.1234 'International Tables Vol C Tables 4.2.6.8 and 6.1.1.4'
Cl Cl 0.1484 0.1585 'International Tables Vol C Tables 4.2.6.8 and 6.1.1.4'
Cu Cu 0.3201 1.2651 'International Tables Vol C Tables 4.2.6.8 and 6.1.1.4'

loop_
_geom_angle_atom_site_label_1
_geom_angle_atom_site_label_2
_geom_angle_atom_site_label_3
_geom_angle
_geom_angle_site_symmetry_1
_geom_angle_site_symmetry_3
N21 Cu1 N11 162.84(18) . .
N21 Cu1 N1 80.87(17) . .
N11 Cu1 N1 82.77(18) . .
N21 Cu1 Cl1 97.14(13) . .
N11 Cu1 Cl1 99.27(14) . .
N1 Cu1 Cl1 177.93(13) . .
N21 Cu1 S1 100.27(11) . .
N11 Cu1 S1 83.29(11) . .
N1 Cu1 S1 84.72(12) . .
Cl1 Cu1 S1 95.11(6) . .
C2 S1 C2 103.7(3) 2_655 .
C2 S1 Cu1 114.26(15) 2_655 .
C2 S1 Cu1 90.31(15) . .
C2 S1 Cu1 90.32(15) 2_655 2_655
C2 S1 Cu1 114.26(15) . 2_655
Cu1 S1 Cu1 140.60(6) . 2_655
C27 N1 C17 112.2(4) . .
C27 N1 C1 108.7(4) . .
C17 N1 C1 111.9(4) . .
C27 N1 Cu1 104.1(3) . .
C17 N1 Cu1 107.9(3) . .
C1 N1 Cu1 111.9(3) . .
N1 C1 C2 113.6(4) . .
N1 C1 H1A 108.8 . .
C2 C1 H1A 108.8 . .
N1 C1 H1B 108.8 . .
C2 C1 H1B 108.8 . .
H1A C1 H1B 107.7 . .
C1 C2 S1 113.0(3) . .
C1 C2 H2A 109.0 . .
S1 C2 H2A 109.0 . .
C1 C2 H2B 109.0 . .
S1 C2 H2B 109.0 . .
H2A C2 H2B 107.8 . .
C12 N11 C16 120.4(5) . .
C12 N11 Cu1 114.4(4) . .
C16 N11 Cu1 125.3(4) . .
N11 C12 C13 120.3(6) . .
N11 C12 C17 117.2(5) . .
C13 C12 C17 122.4(6) . .
C14 C13 C12 117.8(7) . .
C14 C13 H13 121.1 . .
C12 C13 H13 121.1 . .
C15 C14 C13 121.6(6) . .
C15 C14 H14 119.2 . .
C13 C14 H14 119.2 . .
C14 C15 C16 118.2(7) . .
C14 C15 H15 120.9 . .
C16 C15 H15 120.9 . .
N11 C16 C15 121.7(7) . .
N11 C16 H16 119.2 . .
C15 C16 H16 119.2 . .
C12 C17 N1 111.9(4) . .
C12 C17 H17A 109.2 . .
N1 C17 H17A 109.2 . .
C12 C17 H17B 109.2 . .
N1 C17 H17B 109.2 . .
H17A C17 H17B 107.9 . .
C26 N21 C22 118.6(5) . .
C26 N21 Cu1 128.7(4) . .
C22 N21 Cu1 112.6(3) . .
N21 C22 C23 121.3(6) . .
N21 C22 C27 115.7(4) . .
C23 C22 C27 123.1(5) . .
C24 C23 C22 119.1(6) . .
C24 C23 H23 120.4 . .
C22 C23 H23 120.4 . .
C23 C24 C25 120.4(6) . .
C23 C24 H24 119.8 . .
C25 C24 H24 119.8 . .
C24 C25 C26 118.5(6) . .
C24 C25 H25 120.8 . .
C26 C25 H25 120.8 . .
N21 C26 C25 122.1(6) . .
N21 C26 H26 119.0 . .
C25 C26 H26 119.0 . .
C22 C27 N1 108.7(4) . .
C22 C27 H27A 109.9 . .
N1 C27 H27A 109.9 . .
C22 C27 H27B 109.9 . .
N1 C27 H27B 109.9 . .
H27A C27 H27B 108.3 . .
N21' Cu1' N11' 163.7(9) . .
N21' Cu1' N1' 83.1(8) . .
N11' Cu1' N1' 81.7(8) . .
N21' Cu1' Cl1' 98.4(8) . .
N11' Cu1' Cl1' 96.6(7) . .
N1' Cu1' Cl1' 177.9(8) . .
N21' Cu1' S1' 101.4(10) . .
N11' Cu1' S1' 82.4(10) . .
N1' Cu1' S1' 82.5(7) . .
Cl1' Cu1' S1' 98.5(6) . .
C2' S1' C2' 108(3) . 2_655
C2' S1' Cu1' 91.6(9) . .
C2' S1' Cu1' 113.3(10) 2_655 .
C2' S1' Cu1' 113.3(10) . 2_655
C2' S1' Cu1' 91.6(9) 2_655 2_655
Cu1' S1' Cu1' 137.7(6) . 2_655
C27' N1' C17' 117.3(19) . .
C27' N1' C1' 107.8(19) . .
C17' N1' C1' 110(2) . .
C27' N1' Cu1' 100.9(14) . .
C17' N1' Cu1' 108.0(13) . .
C1' N1' Cu1' 113.1(15) . .
N1' C1' C2' 110(2) . .
N1' C1' H1'1 109.7 . .
C2' C1' H1'1 109.7 . .
N1' C1' H1'2 109.7 . .
C2' C1' H1'2 109.7 . .
H1'1 C1' H1'2 108.2 . .
C1' C2' S1' 110.5(18) . .
C1' C2' H2'1 109.6 . .
S1' C2' H2'1 109.6 . .
C1' C2' H2'2 109.6 . .
S1' C2' H2'2 109.6 . .
H2'1 C2' H2'2 108.1 . .
C12' N11' C16' 119.2(18) . .
C12' N11' Cu1' 117.7(13) . .
C16' N11' Cu1' 122.5(16) . .
N11' C12' C13' 120.8(18) . .
N11' C12' C17' 113.2(17) . .
C13' C12' C17' 125.1(19) . .
C14' C13' C12' 116(2) . .
C14' C13' H13' 122.0 . .
C12' C13' H13' 122.0 . .
C15' C14' C13' 123(2) . .
C15' C14' H14' 118.7 . .
C13' C14' H14' 118.7 . .
C14' C15' C16' 118(2) . .
C14' C15' H15' 121.0 . .
C16' C15' H15' 121.0 . .
N11' C16' C15' 122(2) . .
N11' C16' H16' 118.9 . .
C15' C16' H16' 118.9 . .
C12' C17' N1' 115.6(18) . .
C12' C17' H17C 108.4 . .
N1' C17' H17C 108.4 . .
C12' C17' H17D 108.4 . .
N1' C17' H17D 108.4 . .
H17C C17' H17D 107.4 . .
C26' N21' C22' 119.9(17) . .
C26' N21' Cu1' 129.3(16) . .
C22' N21' Cu1' 110.6(13) . .
N21' C22' C23' 120.5(19) . .
N21' C22' C27' 115.7(17) . .
C23' C22' C27' 124(2) . .
C24' C23' C22' 117(2) . .
C24' C23' H23' 121.4 . .
C22' C23' H23' 121.4 . .
C23' C24' C25' 124(2) . .
C23' C24' H24' 118.2 . .
C25' C24' H24' 118.2 . .
C24' C25' C26' 116(2) . .
C24' C25' H25' 122.2 . .
C26' C25' H25' 122.2 . .
N21' C26' C25' 122(2) . .
N21' C26' H26' 118.9 . .
C25' C26' H26' 118.9 . .
C22' C27' N1' 110.6(19) . .
C22' C27' H27C 109.5 . .
N1' C27' H27C 109.5 . .
C22' C27' H27D 109.5 . .
N1' C27' H27D 109.5 . .
H27C C27' H27D 108.1 . .
F2 B1 F3 109.9(11) . .
F2 B1 F4 112.5(15) . .
F3 B1 F4 111.6(16) . .
F2 B1 F1 111.7(16) . .
F3 B1 F1 106.6(14) . .
F4 B1 F1 104.3(9) . .
F8 B2 F7 122.6(17) . .
F8 B2 F5 107.3(8) . .
F7 B2 F5 111.8(15) . .
F8 B2 F6 105.6(15) . .
F7 B2 F6 101.7(9) . .
F5 B2 F6 106.3(15) . .

loop_
_geom_bond_atom_site_label_1
_geom_bond_atom_site_label_2
_geom_bond_distance
_geom_bond_site_symmetry_2
Cu1 N21 1.987(4) .
Cu1 N11 2.004(4) .
Cu1 N1 2.057(4) .
Cu1 Cl1 2.278(2) .
Cu1 S1 2.6825(7) .
S1 C2 1.805(5) 2_655
S1 C2 1.805(5) .
S1 Cu1 2.6825(7) 2_655
N1 C27 1.486(7) .
N1 C17 1.489(7) .
N1 C1 1.496(6) .
C1 C2 1.522(7) .
C1 H1A 0.9900 .
C1 H1B 0.9900 .
C2 H2A 0.9900 .
C2 H2B 0.9900 .
N11 C12 1.336(7) .
N11 C16 1.346(7) .
C12 C13 1.417(8) .
C12 C17 1.472(9) .
C13 C14 1.371(11) .
C13 H13 0.9500 .
C14 C15 1.360(12) .
C14 H14 0.9500 .
C15 C16 1.383(9) .
C15 H15 0.9500 .
C16 H16 0.9500 .
C17 H17A 0.9900 .
C17 H17B 0.9900 .
N21 C26 1.340(7) .
N21 C22 1.362(7) .
C22 C23 1.390(8) .
C22 C27 1.479(8) .
C23 C24 1.363(10) .
C23 H23 0.9500 .
C24 C25 1.371(11) .
C24 H24 0.9500 .
C25 C26 1.395(8) .
C25 H25 0.9500 .
C26 H26 0.9500 .
C27 H27A 0.9900 .
C27 H27B 0.9900 .
Cu1' N21' 1.981(15) .
Cu1' N11' 2.032(15) .
Cu1' N1' 2.061(16) .
Cu1' Cl1' 2.242(13) .
Cu1' S1' 2.673(7) .
S1' C2' 1.808(19) .
S1' C2' 1.808(19) 2_655
S1' Cu1' 2.673(7) 2_655
N1' C27' 1.483(19) .
N1' C17' 1.491(19) .
N1' C1' 1.502(19) .
C1' C2' 1.53(2) .
C1' H1'1 0.9900 .
C1' H1'2 0.9900 .
C2' H2'1 0.9900 .
C2' H2'2 0.9900 .
N11' C12' 1.330(19) .
N11' C16' 1.344(19) .
C12' C13' 1.451(19) .
C12' C17' 1.47(2) .
C13' C14' 1.37(2) .
C13' H13' 0.9500 .
C14' C15' 1.35(2) .
C14' H14' 0.9500 .
C15' C16' 1.39(2) .
C15' H15' 0.9500 .
C16' H16' 0.9500 .
C17' H17C 0.9900 .
C17' H17D 0.9900 .
N21' C26' 1.333(19) .
N21' C22' 1.369(19) .
C22' C23' 1.40(2) .
C22' C27' 1.48(2) .
C23' C24' 1.37(2) .
C23' H23' 0.9500 .
C24' C25' 1.37(2) .
C24' H24' 0.9500 .
C25' C26' 1.41(2) .
C25' H25' 0.9500 .
C26' H26' 0.9500 .
C27' H27C 0.9900 .
C27' H27D 0.9900 .
B1 F2 1.325(13) .
B1 F3 1.326(19) .
B1 F4 1.348(18) .
B1 F1 1.370(16) .
B2 F8 1.310(17) .
B2 F7 1.337(17) .
B2 F5 1.350(16) .
B2 F6 1.370(15) .

loop_
_geom_torsion_atom_site_label_1
_geom_torsion_atom_site_label_2
_geom_torsion_atom_site_label_3
_geom_torsion_atom_site_label_4
_geom_torsion
_geom_torsion_site_symmetry_1
C27 N1 C1 C2 -165.5(4) .
C17 N1 C1 C2 70.0(5) .
Cu1 N1 C1 C2 -51.2(5) .
N1 C1 C2 S1 60.8(5) .
C2 S1 C2 C1 81.0(4) 2_655
Cu1 S1 C2 C1 -34.1(3) .
Cu1 S1 C2 C1 177.7(3) 2_655
C16 N11 C12 C13 0.1(7) .
Cu1 N11 C12 C13 -178.8(4) .
C16 N11 C12 C17 -177.3(4) .
Cu1 N11 C12 C17 3.8(6) .
N11 C12 C13 C14 -1.7(8) .
C17 C12 C13 C14 175.6(5) .
C12 C13 C14 C15 2.1(9) .
C13 C14 C15 C16 -0.8(9) .
C12 N11 C16 C15 1.3(7) .
Cu1 N11 C16 C15 -179.9(4) .
C14 C15 C16 N11 -1.0(8) .
N11 C12 C17 N1 -20.6(7) .
C13 C12 C17 N1 162.1(5) .
C27 N1 C17 C12 140.0(4) .
C1 N1 C17 C12 -97.5(5) .
Cu1 N1 C17 C12 26.0(5) .
C26 N21 C22 C23 3.3(7) .
Cu1 N21 C22 C23 -174.3(4) .
C26 N21 C22 C27 -177.6(4) .
Cu1 N21 C22 C27 4.8(5) .
N21 C22 C23 C24 -1.5(8) .
C27 C22 C23 C24 179.5(5) .
C22 C23 C24 C25 -1.0(9) .
C23 C24 C25 C26 1.7(10) .
C22 N21 C26 C25 -2.6(7) .
Cu1 N21 C26 C25 174.5(4) .
C24 C25 C26 N21 0.2(9) .
N21 C22 C27 N1 26.7(6) .
C23 C22 C27 N1 -154.3(5) .
C17 N1 C27 C22 -159.0(4) .
C1 N1 C27 C22 76.7(5) .
Cu1 N1 C27 C22 -42.6(4) .
C27' N1' C1' C2' 168(2) .
C17' N1' C1' C2' -63(3) .
Cu1' N1' C1' C2' 57(3) .
N1' C1' C2' S1' -65(3) .
C2' S1' C2' C1' -78(2) 2_655
Cu1' S1' C2' C1' 37(2) .
Cu1' S1' C2' C1' -178.1(19) 2_655
C16' N11' C12' C13' 13(7) .
Cu1' N11' C12' C13' -176(3) .
C16' N11' C12' C17' -178(4) .
Cu1' N11' C12' C17' -6(5) .
N11' C12' C13' C14' -13(7) .
C17' C12' C13' C14' 179(4) .
C12' C13' C14' C15' 7(7) .
C13' C14' C15' C16' -1(7) .
C12' N11' C16' C15' -6(7) .
Cu1' N11' C16' C15' -177(3) .
C14' C15' C16' N11' 0(7) .
N11' C12' C17' N1' 19(5) .
C13' C12' C17' N1' -172(4) .
C27' N1' C17' C12' -135(3) .
C1' N1' C17' C12' 102(3) .
Cu1' N1' C17' C12' -22(4) .
C26' N21' C22' C23' -2(7) .
Cu1' N21' C22' C23' 173(4) .
C26' N21' C22' C27' -179(4) .
Cu1' N21' C22' C27' -3(5) .
N21' C22' C23' C24' 4(8) .
C27' C22' C23' C24' -180(5) .
C22' C23' C24' C25' 2(9) .
C23' C24' C25' C26' -9(7) .
C22' N21' C26' C25' -5(6) .
Cu1' N21' C26' C25' -180(3) .
C24' C25' C26' N21' 10(6) .
N21' C22' C27' N1' -29(5) .
C23' C22' C27' N1' 154(4) .
C17' N1' C27' C22' 161(3) .
C1' N1' C27' C22' -75(3) .
Cu1' N1' C27' C22' 44(3) .
